data_4028572
loop_
_publ_author_name
'Salman Y. Jabri'
'Larry E. Overman'

_publ_section_title
;
 Enantioselective Total Syntheses of Plectosphaeroic Acids B and C
;
_journal_name_full 'Journal of Organic Chemistry'
_journal_page_first 8766
_journal_page_last 8788
_journal_paper_doi 10.1021/jo4015479
_journal_volume 78
_journal_year 2013
_chemical_absolute_configuration ad
_chemical_formula_sum 'C41 H56 N4 O10 Si'
_chemical_formula_weight 792.99
_chemical_name_systematic
; 
 ? 
;
_space_group_IT_number 4
_symmetry_cell_setting monoclinic
_symmetry_space_group_name_Hall 'P 2yb'
_symmetry_space_group_name_H-M 'P 1 21 1'
_atom_sites_solution_hydrogens geom
_atom_sites_solution_primary direct
_atom_sites_solution_secondary difmap
_audit_creation_method SHELXTL
_cell_angle_alpha 90.00
_cell_angle_beta 98.7267(5)
_cell_angle_gamma 90.00
_cell_formula_units_Z 2
_cell_length_a 13.9515(6)
_cell_length_b 7.4841(3)
_cell_length_c 20.7748(9)
_cell_measurement_reflns_used 9708
_cell_measurement_temperature 83(2)
_cell_measurement_theta_max 28.81
_cell_measurement_theta_min 2.29
_cell_volume 2144.08(16)
_computing_cell_refinement 'Bruker SAINT'
_computing_data_collection 'Bruker APEX2'
_computing_data_reduction 'Bruker SAINT'
_computing_molecular_graphics 'Bruker SHELXTL'
_computing_publication_material 'Bruker SHELXTL'
_computing_structure_refinement 'SHELXL-97 (Sheldrick, 2008)'
_computing_structure_solution 'SHELXS-97 (Sheldrick, 2008)'
_diffrn_ambient_temperature 83(2)
_diffrn_measured_fraction_theta_full 0.999
_diffrn_measured_fraction_theta_max 0.947
_diffrn_measurement_device_type 'Bruker APEX-II CCD'
_diffrn_measurement_method '\f and \w scans'
_diffrn_radiation_monochromator graphite
_diffrn_radiation_source 'fine-focus sealed tube'
_diffrn_radiation_type MoK\a
_diffrn_radiation_wavelength 0.71073
_diffrn_reflns_av_R_equivalents 0.0155
_diffrn_reflns_av_sigmaI/netI 0.0191
_diffrn_reflns_limit_h_max 18
_diffrn_reflns_limit_h_min -18
_diffrn_reflns_limit_k_max 9
_diffrn_reflns_limit_k_min -10
_diffrn_reflns_limit_l_max 27
_diffrn_reflns_limit_l_min -28
_diffrn_reflns_number 26175
_diffrn_reflns_theta_full 25.50
_diffrn_reflns_theta_max 28.89
_diffrn_reflns_theta_min 1.65
_exptl_absorpt_coefficient_mu 0.114
_exptl_absorpt_correction_T_max 0.9796
_exptl_absorpt_correction_T_min 0.9508
_exptl_absorpt_correction_type multi-scan
_exptl_absorpt_process_details 'Bruker SADABS'
_exptl_crystal_colour colorless
_exptl_crystal_density_diffrn 1.228
_exptl_crystal_density_meas ?
_exptl_crystal_description prism
_exptl_crystal_F_000 848
_exptl_crystal_size_max 0.45
_exptl_crystal_size_mid 0.27
_exptl_crystal_size_min 0.18
_refine_diff_density_max 0.642
_refine_diff_density_min -0.325
_refine_diff_density_rms 0.046
_refine_ls_abs_structure_details 'Flack H D (1983), Acta Cryst. A39, 876-881'
_refine_ls_abs_structure_Flack 0.02(9)
_refine_ls_extinction_method none
_refine_ls_goodness_of_fit_ref 1.048
_refine_ls_hydrogen_treatment constr
_refine_ls_matrix_type full
_refine_ls_number_parameters 519
_refine_ls_number_reflns 10377
_refine_ls_number_restraints 1
_refine_ls_restrained_S_all 1.048
_refine_ls_R_factor_all 0.0370
_refine_ls_R_factor_gt 0.0358
_refine_ls_shift/su_max 0.001
_refine_ls_shift/su_mean 0.000
_refine_ls_structure_factor_coef Fsqd
_refine_ls_weighting_details 'calc w=1/[\s^2^(Fo^2^)+(0.0620P)^2^+0.5170P] where P=(Fo^2^+2Fc^2^)/3'
_refine_ls_weighting_scheme calc
_refine_ls_wR_factor_gt 0.0983
_refine_ls_wR_factor_ref 0.0993
_reflns_number_gt 10050
_reflns_number_total 10377
_reflns_threshold_expression >2sigma(I)
_cod_data_source_file jo4015479_si_002.cif
_cod_data_source_block leo264
_cod_depositor_comments
;
The following automatic conversions were performed:

'_exptl_crystal_density_meas' value 'not_measured' was changed to '?'
- the value is perceived as not measured.

Automatic conversion script
Id: cif_fix_values 3008 2015-01-20 13:52:24Z robertas 
;
_cod_database_code 4028572

loop_
_symmetry_equiv_pos_as_xyz
'x, y, z'
'-x, y+1/2, -z'

loop_
_atom_site_label
_atom_site_type_symbol
_atom_site_fract_x
_atom_site_fract_y
_atom_site_fract_z
_atom_site_U_iso_or_equiv
_atom_site_adp_type
_atom_site_occupancy
_atom_site_symmetry_multiplicity
_atom_site_calc_flag
_atom_site_refinement_flags
_atom_site_disorder_assembly
_atom_site_disorder_group
Si17 Si 0.25106(3) 0.90188(6) 0.51274(2) 0.02319(9) Uani 1 1 d . . .
O13 O 0.44113(7) 1.32687(14) 0.74945(5) 0.0188(2) Uani 1 1 d . . .
O24 O 0.33238(9) 0.69780(15) 0.64080(5) 0.0235(2) Uani 1 1 d . . .
O16 O 0.31501(8) 1.01876(14) 0.57301(5) 0.0199(2) Uani 1 1 d . . .
O25 O 0.23487(7) 1.19680(13) 0.75671(5) 0.01602(19) Uani 1 1 d . . .
O26 O 0.18666(9) 1.32778(16) 0.84431(6) 0.0257(2) Uani 1 1 d . . .
O29 O 0.45892(7) 0.99141(14) 0.81670(5) 0.0164(2) Uani 1 1 d . . .
O31 O 0.56252(8) 0.93202(19) 0.74659(6) 0.0298(3) Uani 1 1 d . . .
O10' O -0.03344(7) 0.90328(15) 0.95138(5) 0.01776(19) Uani 1 1 d . . .
O9' O -0.15873(7) 0.91829(19) 0.86793(5) 0.0262(2) Uani 1 1 d . . .
N2 N 0.40905(9) 1.15939(16) 0.65783(6) 0.0178(2) Uani 1 1 d . . .
N5 N 0.34743(8) 0.87861(15) 0.72813(6) 0.0146(2) Uani 1 1 d . . .
N6 N 0.32405(9) 0.61813(16) 0.79682(6) 0.0174(2) Uani 1 1 d . . .
H6 H 0.3334 0.5139 0.7792 0.021 Uiso 1 1 calc R . .
N1' N -0.00197(8) 0.91679(18) 0.84865(6) 0.0161(2) Uani 1 1 d . . .
C3 C 0.39267(11) 0.9879(2) 0.62333(7) 0.0181(3) Uani 1 1 d . . .
C1 C 0.41442(10) 1.18534(19) 0.72205(7) 0.0157(3) Uani 1 1 d . . .
C12 C 0.38282(9) 1.03486(19) 0.76384(6) 0.0145(2) Uani 1 1 d . . .
C11 C 0.29891(9) 1.08715(18) 0.80040(6) 0.0138(2) Uani 1 1 d . . .
H11 H 0.3234 1.1527 0.8416 0.017 Uiso 1 1 calc R . .
C10B C 0.25297(9) 0.9028(2) 0.81515(6) 0.0137(2) Uani 1 1 d . . .
C5A C 0.28093(9) 0.77133(18) 0.76192(7) 0.0145(2) Uani 1 1 d . . .
H5A H 0.2220 0.7357 0.7309 0.017 Uiso 1 1 calc R . .
C4 C 0.35801(10) 0.84008(19) 0.66603(7) 0.0173(3) Uani 1 1 d . . .
C10A C 0.30785(9) 0.82189(19) 0.87745(7) 0.0145(2) Uani 1 1 d . . .
C10 C 0.32411(9) 0.8890(2) 0.94029(7) 0.0168(2) Uani 1 1 d . . .
H10A H 0.2968 1.0001 0.9501 0.020 Uiso 1 1 calc R . .
C9 C 0.38119(10) 0.7911(2) 0.98908(7) 0.0202(3) Uani 1 1 d . . .
H9A H 0.3926 0.8350 1.0325 0.024 Uiso 1 1 calc R . .
C8 C 0.42131(10) 0.6291(2) 0.97388(7) 0.0218(3) Uani 1 1 d . . .
H8A H 0.4601 0.5638 1.0074 0.026 Uiso 1 1 calc R . .
C7 C 0.40604(10) 0.5600(2) 0.91064(7) 0.0199(3) Uani 1 1 d . . .
H7A H 0.4337 0.4492 0.9008 0.024 Uiso 1 1 calc R . .
C7A C 0.34884(10) 0.65910(19) 0.86257(7) 0.0162(3) Uani 1 1 d . . .
C15 C 0.48395(11) 0.9279(2) 0.59693(7) 0.0231(3) Uani 1 1 d . . .
H15A H 0.4968 1.0098 0.5624 0.035 Uiso 1 1 calc R . .
H15B H 0.4744 0.8067 0.5792 0.035 Uiso 1 1 calc R . .
H15C H 0.5392 0.9287 0.6322 0.035 Uiso 1 1 calc R . .
C14 C 0.43517(12) 1.3123(2) 0.61904(8) 0.0248(3) Uani 1 1 d . . .
H14A H 0.4071 1.4221 0.6340 0.037 Uiso 1 1 calc R . .
H14B H 0.4099 1.2925 0.5730 0.037 Uiso 1 1 calc R . .
H14C H 0.5059 1.3239 0.6245 0.037 Uiso 1 1 calc R . .
C30 C 0.54537(10) 0.9310(2) 0.80141(8) 0.0218(3) Uani 1 1 d . . .
C32 C 0.60944(11) 0.8667(3) 0.86077(9) 0.0315(4) Uani 1 1 d . . .
H32A H 0.6768 0.8646 0.8526 0.047 Uiso 1 1 calc R . .
H32B H 0.5898 0.7459 0.8715 0.047 Uiso 1 1 calc R . .
H32C H 0.6039 0.9472 0.8972 0.047 Uiso 1 1 calc R . .
C27 C 0.18046(10) 1.31511(19) 0.78630(8) 0.0195(3) Uani 1 1 d . . .
C28 C 0.11240(11) 1.4169(2) 0.73664(9) 0.0291(3) Uani 1 1 d . . .
H28A H 0.0954 1.5305 0.7554 0.044 Uiso 1 1 calc R . .
H28B H 0.0535 1.3464 0.7236 0.044 Uiso 1 1 calc R . .
H28C H 0.1439 1.4403 0.6984 0.044 Uiso 1 1 calc R . .
C18 C 0.14824(13) 0.7775(3) 0.53895(9) 0.0324(4) Uani 1 1 d . . .
H18A H 0.1735 0.6849 0.5704 0.049 Uiso 1 1 calc R . .
H18B H 0.1095 0.7216 0.5010 0.049 Uiso 1 1 calc R . .
H18C H 0.1075 0.8604 0.5593 0.049 Uiso 1 1 calc R . .
C19 C 0.32698(13) 0.7406(3) 0.47418(9) 0.0311(4) Uani 1 1 d . . .
H19A H 0.3449 0.6402 0.5038 0.047 Uiso 1 1 calc R . .
H19B H 0.3858 0.8008 0.4650 0.047 Uiso 1 1 calc R . .
H19C H 0.2901 0.6962 0.4334 0.047 Uiso 1 1 calc R . .
C20 C 0.20449(14) 1.0873(3) 0.45480(8) 0.0310(4) Uani 1 1 d . . .
C21 C 0.15721(16) 1.2329(3) 0.49176(9) 0.0392(4) Uani 1 1 d . . .
H21A H 0.1329 1.3289 0.4616 0.059 Uiso 1 1 calc R . .
H21B H 0.2054 1.2814 0.5266 0.059 Uiso 1 1 calc R . .
H21C H 0.1032 1.1811 0.5106 0.059 Uiso 1 1 calc R . .
C23 C 0.12817(16) 1.0137(3) 0.39938(9) 0.0418(5) Uani 1 1 d . . .
H23A H 0.1091 1.1082 0.3673 0.063 Uiso 1 1 calc R . .
H23B H 0.0711 0.9728 0.4175 0.063 Uiso 1 1 calc R . .
H23C H 0.1559 0.9133 0.3782 0.063 Uiso 1 1 calc R . .
C22 C 0.28909(16) 1.1695(3) 0.42521(9) 0.0392(4) Uani 1 1 d . . .
H22A H 0.2643 1.2636 0.3943 0.059 Uiso 1 1 calc R . .
H22B H 0.3204 1.0765 0.4025 0.059 Uiso 1 1 calc R . .
H22C H 0.3364 1.2206 0.4600 0.059 Uiso 1 1 calc R . .
C4A' C 0.06995(9) 0.94384(18) 0.75835(7) 0.0155(3) Uani 1 1 d . . .
C4' C 0.07243(11) 0.9741(2) 0.69194(7) 0.0190(3) Uani 1 1 d . . .
H4'A H 0.1321 0.9699 0.6752 0.023 Uiso 1 1 calc R . .
C5' C -0.01357(12) 1.0102(2) 0.65123(7) 0.0235(3) Uani 1 1 d . . .
H5'A H -0.0126 1.0323 0.6063 0.028 Uiso 1 1 calc R . .
C6' C -0.10203(12) 1.0147(2) 0.67540(8) 0.0258(3) Uani 1 1 d . . .
H6'A H -0.1598 1.0408 0.6465 0.031 Uiso 1 1 calc R . .
C7' C -0.10737(11) 0.9818(2) 0.74057(8) 0.0224(3) Uani 1 1 d . . .
H7'A H -0.1676 0.9829 0.7567 0.027 Uiso 1 1 calc R . .
C7A' C -0.02044(10) 0.94732(19) 0.78128(7) 0.0169(3) Uani 1 1 d . . .
C2' C 0.09804(9) 0.8964(2) 0.86713(6) 0.0147(2) Uani 1 1 d . . .
H2'A H 0.1292 0.8747 0.9103 0.018 Uiso 1 1 calc R . .
C3' C 0.14431(9) 0.91227(19) 0.81431(6) 0.0141(2) Uani 1 1 d . . .
C8' C -0.07372(9) 0.9127(2) 0.88945(7) 0.0180(3) Uani 1 1 d . . .
C11' C -0.09674(10) 0.9025(2) 1.00385(7) 0.0190(3) Uani 1 1 d . . .
C14' C -0.15905(11) 1.0694(2) 1.00011(8) 0.0235(3) Uani 1 1 d . . .
H14D H -0.1176 1.1753 1.0008 0.035 Uiso 1 1 calc R . .
H14E H -0.1943 1.0728 1.0375 0.035 Uiso 1 1 calc R . .
H14F H -0.2055 1.0678 0.9597 0.035 Uiso 1 1 calc R . .
C13' C -0.15826(11) 0.7338(2) 0.99909(8) 0.0230(3) Uani 1 1 d . . .
H13A H -0.2036 0.7348 0.9581 0.034 Uiso 1 1 calc R . .
H13B H -0.1948 0.7292 1.0358 0.034 Uiso 1 1 calc R . .
H13C H -0.1161 0.6288 1.0003 0.034 Uiso 1 1 calc R . .
C12' C -0.02250(11) 0.9031(3) 1.06553(7) 0.0252(3) Uani 1 1 d . . .
H12A H 0.0197 1.0077 1.0654 0.038 Uiso 1 1 calc R . .
H12B H 0.0167 0.7940 1.0673 0.038 Uiso 1 1 calc R . .
H12C H -0.0561 0.9079 1.1037 0.038 Uiso 1 1 calc R . .
O35 O 0.61592(10) 1.3873(2) 0.83753(6) 0.0407(3) Uani 1 1 d . B .
H35 H 0.5648 1.3927 0.8104 0.061 Uiso 1 1 calc R . .
C33 C 0.78596(15) 1.4075(4) 0.84702(12) 0.0504(5) Uani 1 1 d . B .
H33A H 0.7850 1.3670 0.8918 0.076 Uiso 1 1 calc R . .
H33B H 0.7898 1.5382 0.8462 0.076 Uiso 1 1 calc R . .
H33C H 0.8424 1.3566 0.8308 0.076 Uiso 1 1 calc R . .
C34 C 0.69546(14) 1.3476(4) 0.80473(12) 0.0485(6) Uani 1 1 d . . .
H34A H 0.6999 1.2144 0.8077 0.058 Uiso 0.50 1 calc PR A 1
H34B H 0.6976 1.2220 0.7918 0.058 Uiso 0.50 1 d PR A 2
C36 C 0.6882(3) 1.3784(7) 0.7390(2) 0.0445(9) Uiso 0.50 1 d P B 1
H36A H 0.6656 1.2696 0.7152 0.067 Uiso 0.50 1 calc PR B 1
H36B H 0.7518 1.4121 0.7285 0.067 Uiso 0.50 1 calc PR B 1
H36C H 0.6419 1.4753 0.7266 0.067 Uiso 0.50 1 calc PR B 1
C36A C 0.6818(4) 1.4854(7) 0.7423(2) 0.0481(10) Uiso 0.50 1 d P B 2
H36D H 0.6172 1.4692 0.7169 0.072 Uiso 0.50 1 calc PR B 2
H36E H 0.7312 1.4601 0.7146 0.072 Uiso 0.50 1 calc PR B 2
H36F H 0.6889 1.6088 0.7580 0.072 Uiso 0.50 1 calc PR B 2

loop_
_atom_site_aniso_label
_atom_site_aniso_U_11
_atom_site_aniso_U_22
_atom_site_aniso_U_33
_atom_site_aniso_U_23
_atom_site_aniso_U_13
_atom_site_aniso_U_12
Si17 0.0266(2) 0.0236(2) 0.02048(18) -0.00340(17) 0.00723(15) 0.00012(18)
O13 0.0166(5) 0.0161(5) 0.0246(5) -0.0022(4) 0.0061(4) -0.0010(4)
O24 0.0348(6) 0.0157(5) 0.0216(5) -0.0029(4) 0.0096(4) -0.0013(4)
O16 0.0249(5) 0.0188(5) 0.0164(5) -0.0001(4) 0.0048(4) 0.0009(4)
O25 0.0138(4) 0.0145(4) 0.0203(5) 0.0020(4) 0.0043(4) 0.0021(4)
O26 0.0295(6) 0.0186(5) 0.0332(6) -0.0001(5) 0.0183(5) 0.0027(4)
O29 0.0121(4) 0.0174(5) 0.0196(5) -0.0006(4) 0.0023(4) 0.0008(4)
O31 0.0203(5) 0.0417(7) 0.0292(6) 0.0038(5) 0.0094(4) 0.0070(5)
O10' 0.0122(4) 0.0224(5) 0.0199(4) 0.0003(4) 0.0065(3) -0.0002(4)
O9' 0.0118(4) 0.0409(7) 0.0262(5) -0.0004(5) 0.0042(4) -0.0002(5)
N2 0.0216(6) 0.0138(5) 0.0195(6) 0.0004(4) 0.0086(4) -0.0003(4)
N5 0.0147(5) 0.0130(5) 0.0173(5) -0.0009(4) 0.0061(4) -0.0013(4)
N6 0.0201(6) 0.0127(5) 0.0202(6) 0.0001(4) 0.0054(4) 0.0022(4)
N1' 0.0105(5) 0.0202(6) 0.0181(5) 0.0012(5) 0.0036(4) 0.0007(4)
C3 0.0217(7) 0.0152(6) 0.0190(6) -0.0009(5) 0.0081(5) 0.0012(5)
C1 0.0117(6) 0.0148(6) 0.0216(6) 0.0009(5) 0.0065(5) 0.0017(5)
C12 0.0115(6) 0.0146(6) 0.0178(6) -0.0003(5) 0.0035(5) 0.0002(5)
C11 0.0126(5) 0.0131(6) 0.0164(6) -0.0009(5) 0.0046(4) 0.0004(5)
C10B 0.0118(5) 0.0141(6) 0.0159(5) 0.0003(5) 0.0042(4) 0.0010(5)
C5A 0.0135(6) 0.0134(6) 0.0173(6) -0.0010(5) 0.0045(5) -0.0012(5)
C4 0.0189(6) 0.0164(6) 0.0177(6) -0.0003(5) 0.0068(5) 0.0028(5)
C10A 0.0105(5) 0.0158(6) 0.0178(6) 0.0018(5) 0.0033(5) -0.0006(5)
C10 0.0128(5) 0.0183(6) 0.0200(6) -0.0009(5) 0.0049(5) -0.0014(5)
C9 0.0154(6) 0.0266(8) 0.0185(6) 0.0011(6) 0.0025(5) -0.0031(5)
C8 0.0159(6) 0.0254(7) 0.0238(7) 0.0079(6) 0.0016(5) 0.0020(6)
C7 0.0174(6) 0.0172(7) 0.0257(7) 0.0026(6) 0.0045(5) 0.0027(5)
C7A 0.0137(6) 0.0152(6) 0.0206(6) 0.0007(5) 0.0055(5) -0.0003(5)
C15 0.0246(7) 0.0236(8) 0.0238(7) -0.0028(6) 0.0124(6) 0.0023(6)
C14 0.0353(8) 0.0184(7) 0.0230(7) 0.0029(6) 0.0117(6) -0.0026(6)
C30 0.0137(6) 0.0235(7) 0.0293(7) 0.0009(6) 0.0066(5) 0.0007(5)
C32 0.0158(7) 0.0453(11) 0.0330(8) 0.0038(7) 0.0024(6) 0.0058(6)
C27 0.0152(6) 0.0130(6) 0.0326(8) 0.0015(6) 0.0104(5) -0.0008(5)
C28 0.0203(7) 0.0168(7) 0.0493(10) 0.0038(7) 0.0021(6) 0.0028(6)
C18 0.0308(8) 0.0366(9) 0.0314(8) -0.0049(7) 0.0097(7) -0.0087(7)
C19 0.0346(9) 0.0312(9) 0.0287(8) -0.0104(7) 0.0086(7) 0.0044(7)
C20 0.0370(9) 0.0338(9) 0.0215(7) -0.0012(7) 0.0024(6) 0.0001(7)
C21 0.0465(11) 0.0379(10) 0.0307(9) 0.0007(8) -0.0014(8) 0.0163(9)
C23 0.0470(11) 0.0459(11) 0.0286(9) 0.0000(8) -0.0072(8) -0.0013(9)
C22 0.0502(11) 0.0397(10) 0.0280(8) 0.0078(8) 0.0066(8) -0.0053(9)
C4A' 0.0138(6) 0.0144(6) 0.0185(6) -0.0008(5) 0.0028(5) -0.0002(5)
C4' 0.0187(6) 0.0200(7) 0.0186(6) -0.0001(5) 0.0033(5) 0.0006(5)
C5' 0.0251(7) 0.0266(8) 0.0176(6) 0.0008(6) -0.0003(5) 0.0017(6)
C6' 0.0207(7) 0.0304(8) 0.0243(7) -0.0009(6) -0.0033(6) 0.0046(6)
C7' 0.0146(6) 0.0267(7) 0.0252(7) -0.0011(6) 0.0008(5) 0.0019(5)
C7A' 0.0147(6) 0.0167(6) 0.0195(6) -0.0007(5) 0.0027(5) 0.0002(5)
C2' 0.0105(5) 0.0151(6) 0.0187(6) 0.0011(5) 0.0027(4) -0.0001(5)
C3' 0.0129(5) 0.0122(6) 0.0175(6) 0.0000(5) 0.0029(4) 0.0006(5)
C8' 0.0140(6) 0.0180(6) 0.0231(6) -0.0005(6) 0.0066(5) -0.0007(5)
C11' 0.0164(6) 0.0209(6) 0.0221(6) -0.0016(6) 0.0105(5) -0.0024(6)
C14' 0.0203(7) 0.0193(7) 0.0325(8) -0.0039(6) 0.0097(6) 0.0005(6)
C13' 0.0224(7) 0.0213(7) 0.0276(7) -0.0011(6) 0.0116(6) -0.0044(6)
C12' 0.0198(6) 0.0353(8) 0.0220(7) -0.0003(7) 0.0082(5) -0.0032(7)
O35 0.0304(6) 0.0619(10) 0.0291(6) -0.0028(7) 0.0023(5) -0.0058(7)
C33 0.0320(9) 0.0587(14) 0.0564(13) 0.0086(12) -0.0069(9) -0.0020(11)
C34 0.0261(9) 0.0547(14) 0.0645(14) -0.0241(11) 0.0062(9) -0.0092(9)

loop_
_atom_type_symbol
_atom_type_description
_atom_type_scat_dispersion_real
_atom_type_scat_dispersion_imag
_atom_type_scat_source
C C 0.0033 0.0016 'International Tables Vol C Tables 4.2.6.8 and 6.1.1.4'
H H 0.0000 0.0000 'International Tables Vol C Tables 4.2.6.8 and 6.1.1.4'
N N 0.0061 0.0033 'International Tables Vol C Tables 4.2.6.8 and 6.1.1.4'
O O 0.0106 0.0060 'International Tables Vol C Tables 4.2.6.8 and 6.1.1.4'
Si Si 0.0817 0.0704 'International Tables Vol C Tables 4.2.6.8 and 6.1.1.4'

loop_
_geom_angle_atom_site_label_1
_geom_angle_atom_site_label_2
_geom_angle_atom_site_label_3
_geom_angle
O16 Si17 C18 112.99(7)
O16 Si17 C19 112.79(7)
C18 Si17 C19 108.40(9)
O16 Si17 C20 100.72(7)
C18 Si17 C20 110.41(9)
C19 Si17 C20 111.41(8)
C3 O16 Si17 137.31(10)
C27 O25 C11 114.87(11)
C30 O29 C12 118.01(11)
C8' O10' C11' 119.66(10)
C1 N2 C3 126.37(12)
C1 N2 C14 116.74(12)
C3 N2 C14 116.33(11)
C4 N5 C12 126.13(11)
C4 N5 C5A 120.22(11)
C12 N5 C5A 112.87(10)
C7A N6 C5A 109.99(11)
C2' N1' C7A' 108.45(10)
C2' N1' C8' 127.14(11)
C7A' N1' C8' 124.39(11)
O16 C3 N2 105.30(11)
O16 C3 C15 111.81(12)
N2 C3 C15 110.78(12)
O16 C3 C4 105.81(12)
N2 C3 C4 112.65(11)
C15 C3 C4 110.32(12)
O13 C1 N2 123.50(13)
O13 C1 C12 117.65(12)
N2 C1 C12 118.82(12)
N5 C12 O29 111.47(11)
N5 C12 C1 114.48(11)
O29 C12 C1 110.86(11)
N5 C12 C11 103.58(10)
O29 C12 C11 102.03(10)
C1 C12 C11 113.56(11)
O25 C11 C12 106.31(10)
O25 C11 C10B 113.16(10)
C12 C11 C10B 103.66(11)
C3' C10B C10A 113.63(10)
C3' C10B C11 113.19(11)
C10A C10B C11 110.30(11)
C3' C10B C5A 112.06(11)
C10A C10B C5A 101.66(11)
C11 C10B C5A 105.09(10)
N6 C5A N5 115.25(11)
N6 C5A C10B 105.87(11)
N5 C5A C10B 103.53(10)
O24 C4 N5 122.03(13)
O24 C4 C3 118.54(12)
N5 C4 C3 119.05(12)
C10 C10A C7A 120.63(13)
C10 C10A C10B 130.19(13)
C7A C10A C10B 109.11(12)
C10A C10 C9 119.18(14)
C8 C9 C10 119.78(14)
C9 C8 C7 121.77(14)
C7A C7 C8 117.73(14)
N6 C7A C7 128.02(13)
N6 C7A C10A 111.06(12)
C7 C7A C10A 120.91(13)
O31 C30 O29 121.86(14)
O31 C30 C32 127.42(14)
O29 C30 C32 110.72(13)
O26 C27 O25 122.78(13)
O26 C27 C28 126.37(14)
O25 C27 C28 110.82(13)
C21 C20 C22 109.24(17)
C21 C20 C23 108.98(16)
C22 C20 C23 109.15(15)
C21 C20 Si17 109.57(12)
C22 C20 Si17 109.74(13)
C23 C20 Si17 110.14(14)
C4' C4A' C7A' 118.96(12)
C4' C4A' C3' 133.68(12)
C7A' C4A' C3' 107.33(12)
C5' C4' C4A' 118.90(13)
C4' C5' C6' 120.93(14)
C7' C6' C5' 121.69(14)
C6' C7' C7A' 116.99(14)
C7' C7A' N1' 130.31(13)
C7' C7A' C4A' 122.51(13)
N1' C7A' C4A' 107.15(11)
C3' C2' N1' 110.17(11)
C2' C3' C4A' 106.90(11)
C2' C3' C10B 125.68(12)
C4A' C3' C10B 127.41(11)
O9' C8' O10' 127.70(13)
O9' C8' N1' 121.79(13)
O10' C8' N1' 110.51(11)
O10' C11' C14' 110.78(12)
O10' C11' C12' 102.19(10)
C14' C11' C12' 110.66(14)
O10' C11' C13' 110.10(12)
C14' C11' C13' 111.51(11)
C12' C11' C13' 111.25(14)
C36 C34 O35 119.8(3)
C36 C34 C33 117.6(3)
O35 C34 C33 107.91(19)
C36 C34 C36A 29.4(3)
O35 C34 C36A 104.0(2)
C33 C34 C36A 105.2(3)

loop_
_geom_bond_atom_site_label_1
_geom_bond_atom_site_label_2
_geom_bond_distance
Si17 O16 1.6703(11)
Si17 C18 1.8596(18)
Si17 C19 1.8647(17)
Si17 C20 1.8868(19)
O13 C1 1.2331(18)
O24 C4 1.2164(19)
O16 C3 1.4060(18)
O25 C27 1.3711(17)
O25 C11 1.4317(16)
O26 C27 1.1988(19)
O29 C30 1.3698(17)
O29 C12 1.4440(16)
O31 C30 1.1989(19)
O10' C8' 1.3255(17)
O10' C11' 1.5034(15)
O9' C8' 1.2031(17)
N2 C1 1.3391(18)
N2 C3 1.4711(18)
N2 C14 1.4770(19)
N5 C4 1.3519(17)
N5 C12 1.4319(17)
N5 C5A 1.4818(17)
N6 C7A 1.3915(18)
N6 C5A 1.4388(18)
N1' C2' 1.3981(16)
N1' C7A' 1.4029(18)
N1' C8' 1.4069(16)
C3 C15 1.5284(19)
C3 C4 1.541(2)
C1 C12 1.5272(19)
C12 C11 1.5397(18)
C11 C10B 1.5709(19)
C10B C3' 1.5152(17)
C10B C10A 1.5255(18)
C10B C5A 1.5729(18)
C10A C10 1.3850(19)
C10A C7A 1.4002(19)
C10 C9 1.397(2)
C9 C8 1.392(2)
C8 C7 1.398(2)
C7 C7A 1.394(2)
C30 C32 1.489(2)
C27 C28 1.500(2)
C20 C21 1.538(3)
C20 C22 1.539(3)
C20 C23 1.546(3)
C4A' C4' 1.4037(19)
C4A' C7A' 1.4143(18)
C4A' C3' 1.4553(18)
C4' C5' 1.386(2)
C5' C6' 1.402(2)
C6' C7' 1.389(2)
C7' C7A' 1.3934(19)
C2' C3' 1.3601(18)
C11' C14' 1.517(2)
C11' C12' 1.521(2)
C11' C13' 1.521(2)
O35 C34 1.419(3)
C33 C34 1.493(3)
C34 C36 1.372(5)
C34 C36A 1.646(6)

loop_
_geom_torsion_atom_site_label_1
_geom_torsion_atom_site_label_2
_geom_torsion_atom_site_label_3
_geom_torsion_atom_site_label_4
_geom_torsion
C18 Si17 O16 C3 85.82(15)
C19 Si17 O16 C3 -37.56(16)
C20 Si17 O16 C3 -156.42(14)
Si17 O16 C3 N2 -179.80(10)
Si17 O16 C3 C15 59.82(19)
Si17 O16 C3 C4 -60.30(17)
C1 N2 C3 O16 128.25(14)
C14 N2 C3 O16 -60.62(16)
C1 N2 C3 C15 -110.70(15)
C14 N2 C3 C15 60.43(17)
C1 N2 C3 C4 13.4(2)
C14 N2 C3 C4 -175.47(12)
C3 N2 C1 O13 169.84(13)
C14 N2 C1 O13 -1.3(2)
C3 N2 C1 C12 -12.3(2)
C14 N2 C1 C12 176.65(12)
C4 N5 C12 O29 -112.52(14)
C5A N5 C12 O29 77.64(13)
C4 N5 C12 C1 14.31(18)
C5A N5 C12 C1 -155.53(11)
C4 N5 C12 C11 138.49(13)
C5A N5 C12 C11 -31.35(14)
C30 O29 C12 N5 67.45(15)
C30 O29 C12 C1 -61.33(16)
C30 O29 C12 C11 177.44(12)
O13 C1 C12 N5 176.52(11)
N2 C1 C12 N5 -1.51(17)
O13 C1 C12 O29 -56.34(16)
N2 C1 C12 O29 125.63(13)
O13 C1 C12 C11 57.83(16)
N2 C1 C12 C11 -120.20(13)
C27 O25 C11 C12 -153.82(11)
C27 O25 C11 C10B 93.05(13)
N5 C12 C11 O25 -86.36(12)
O29 C12 C11 O25 157.76(10)
C1 C12 C11 O25 38.42(14)
N5 C12 C11 C10B 33.17(12)
O29 C12 C11 C10B -82.70(11)
C1 C12 C11 C10B 157.95(11)
O25 C11 C10B C3' -32.09(15)
C12 C11 C10B C3' -146.83(11)
O25 C11 C10B C10A -160.65(11)
C12 C11 C10B C10A 84.61(12)
O25 C11 C10B C5A 90.51(12)
C12 C11 C10B C5A -24.23(12)
C7A N6 C5A N5 98.08(13)
C7A N6 C5A C10B -15.68(14)
C4 N5 C5A N6 89.89(15)
C12 N5 C5A N6 -99.60(13)
C4 N5 C5A C10B -154.99(12)
C12 N5 C5A C10B 15.51(14)
C3' C10B C5A N6 -108.41(12)
C10A C10B C5A N6 13.28(13)
C11 C10B C5A N6 128.27(11)
C3' C10B C5A N5 129.96(11)
C10A C10B C5A N5 -108.36(11)
C11 C10B C5A N5 6.64(13)
C12 N5 C4 O24 174.13(13)
C5A N5 C4 O24 -16.7(2)
C12 N5 C4 C3 -13.0(2)
C5A N5 C4 C3 156.17(12)
O16 C3 C4 O24 57.87(16)
N2 C3 C4 O24 172.41(13)
C15 C3 C4 O24 -63.23(18)
O16 C3 C4 N5 -115.26(14)
N2 C3 C4 N5 -0.72(18)
C15 C3 C4 N5 123.64(14)
C3' C10B C10A C10 -69.57(19)
C11 C10B C10A C10 58.74(17)
C5A C10B C10A C10 169.83(14)
C3' C10B C10A C7A 113.74(13)
C11 C10B C10A C7A -117.94(12)
C5A C10B C10A C7A -6.86(13)
C7A C10A C10 C9 -0.7(2)
C10B C10A C10 C9 -177.09(13)
C10A C10 C9 C8 0.5(2)
C10 C9 C8 C7 -0.1(2)
C9 C8 C7 C7A 0.1(2)
C5A N6 C7A C7 -168.31(14)
C5A N6 C7A C10A 11.75(15)
C8 C7 C7A N6 179.76(14)
C8 C7 C7A C10A -0.3(2)
C10 C10A C7A N6 -179.40(12)
C10B C10A C7A N6 -2.34(15)
C10 C10A C7A C7 0.7(2)
C10B C10A C7A C7 177.72(12)
C12 O29 C30 O31 8.2(2)
C12 O29 C30 C32 -171.31(13)
C11 O25 C27 O26 0.89(19)
C11 O25 C27 C28 -177.15(12)
O16 Si17 C20 C21 -50.67(14)
C18 Si17 C20 C21 68.98(15)
C19 Si17 C20 C21 -170.52(13)
O16 Si17 C20 C22 69.27(13)
C18 Si17 C20 C22 -171.08(13)
C19 Si17 C20 C22 -50.58(15)
O16 Si17 C20 C23 -170.54(13)
C18 Si17 C20 C23 -50.89(16)
C19 Si17 C20 C23 69.61(15)
C7A' C4A' C4' C5' 1.4(2)
C3' C4A' C4' C5' -176.30(16)
C4A' C4' C5' C6' -0.7(2)
C4' C5' C6' C7' -0.5(3)
C5' C6' C7' C7A' 1.1(3)
C6' C7' C7A' N1' 177.21(15)
C6' C7' C7A' C4A' -0.4(2)
C2' N1' C7A' C7' -177.41(15)
C8' N1' C7A' C7' 1.1(2)
C2' N1' C7A' C4A' 0.52(16)
C8' N1' C7A' C4A' 179.07(13)
C4' C4A' C7A' C7' -0.8(2)
C3' C4A' C7A' C7' 177.44(14)
C4' C4A' C7A' N1' -178.93(13)
C3' C4A' C7A' N1' -0.69(15)
C7A' N1' C2' C3' -0.14(17)
C8' N1' C2' C3' -178.64(14)
N1' C2' C3' C4A' -0.29(17)
N1' C2' C3' C10B 178.38(13)
C4' C4A' C3' C2' 178.48(15)
C7A' C4A' C3' C2' 0.61(16)
C4' C4A' C3' C10B -0.2(3)
C7A' C4A' C3' C10B -178.03(13)
C10A C10B C3' C2' 16.3(2)
C11 C10B C3' C2' -110.53(16)
C5A C10B C3' C2' 130.84(15)
C10A C10B C3' C4A' -165.31(14)
C11 C10B C3' C4A' 67.87(18)
C5A C10B C3' C4A' -50.76(19)
C11' O10' C8' O9' -1.4(2)
C11' O10' C8' N1' 178.33(12)
C2' N1' C8' O9' -174.29(15)
C7A' N1' C8' O9' 7.4(2)
C2' N1' C8' O10' 6.0(2)
C7A' N1' C8' O10' -172.28(13)
C8' O10' C11' C14' -58.49(17)
C8' O10' C11' C12' -176.40(14)
C8' O10' C11' C13' 65.32(17)
